data_7004663
loop_
_publ_author_name
'Mishra, Shashank'
'Jeanneau, Erwann'
'Daniele, St\'ephane'
'Ledoux, Gilles'

_publ_section_title
;
 Reactions of metal iodides as a simple route to heterometallics:
 synthesis, structural transformations, thermal and luminescent
 properties of novel hybrid iodoargentate derivatives templated by
 [YL8]3+ or [YL7]3+ cations (L = DMF or DMSO)
;
_journal_issue 44
_journal_name_full 'Dalton Transactions'
_journal_page_first 6296
_journal_page_last 6304
_journal_paper_doi 10.1039/B809964B
_journal_year 2008
_chemical_absolute_configuration ad
_chemical_formula_moiety 'C16 H48 O8 S8 Y, Ag2 I5'
_chemical_formula_sum 'C16 H48 Ag2 I5 O8 S8 Y'
_chemical_formula_weight 1564.24
_space_group_IT_number 20
_symmetry_cell_setting orthorhombic
_symmetry_space_group_name_Hall 'C 2c 2'
_symmetry_space_group_name_H-M 'C 2 2 21'
_atom_sites_solution_hydrogens geom
_atom_sites_solution_primary direct
_audit_creation_date 07-12-20
_audit_creation_method CRYSTALS_ver_12.85
_cell_angle_alpha 90
_cell_angle_beta 90
_cell_angle_gamma 90
_cell_formula_units_Z 4
_cell_length_a 11.7749(3)
_cell_length_b 21.4146(5)
_cell_length_c 20.1672(4)
_cell_measurement_reflns_used 3279
_cell_measurement_temperature 150
_cell_measurement_theta_max 27.878
_cell_measurement_theta_min 0.730
_cell_volume 5085.3(2)
_computing_cell_refinement 'DENZO/SCALEPACK (Otwinowski & Minor, 1997)'
_computing_data_collection 'COLLECT (Nonius, 1997-2001).'
_computing_data_reduction 'DENZO/SCALEPACK (Otwinowski & Minor, 1997)'
_computing_molecular_graphics 'CAMERON (Watkin et al., 1996)'
_computing_publication_material 'CRYSTALS (Betteridge et al., 2003)'
_computing_structure_refinement 'CRYSTALS (Betteridge et al., 2003)'
_computing_structure_solution 'SIR97 (Altomare et al., 1999)'
_diffrn_ambient_temperature 150
_diffrn_measured_fraction_theta_full 0.997
_diffrn_measured_fraction_theta_max 0.997
_diffrn_measurement_device 'Nonius KappaCCD'
_diffrn_measurement_device_type Area
_diffrn_measurement_method '\f & \w scans'
_diffrn_radiation_monochromator graphite
_diffrn_radiation_type 'Mo K\a'
_diffrn_radiation_wavelength 0.71069
_diffrn_reflns_av_R_equivalents 0.043
_diffrn_reflns_limit_h_max 15
_diffrn_reflns_limit_h_min -15
_diffrn_reflns_limit_k_max 28
_diffrn_reflns_limit_k_min 0
_diffrn_reflns_limit_l_max 26
_diffrn_reflns_limit_l_min 0
_diffrn_reflns_number 5967
_diffrn_reflns_theta_full 27.866
_diffrn_reflns_theta_max 27.866
_diffrn_reflns_theta_min 1.902
_diffrn_standards_number 0
_exptl_absorpt_coefficient_mu 5.286
_exptl_absorpt_correction_T_max 0.5165
_exptl_absorpt_correction_T_min 0.2812
_exptl_absorpt_correction_type analytical
_exptl_absorpt_process_details
;
Analytical Absorption (De Meulenaer & Tompa, 1965)
;
_exptl_crystal_colour colorless
_exptl_crystal_density_diffrn 2.043
_exptl_crystal_density_method 'not measured'
_exptl_crystal_description block
_exptl_crystal_F_000 2936
_exptl_crystal_size_max 0.24
_exptl_crystal_size_mid 0.24
_exptl_crystal_size_min 0.12
_refine_diff_density_max 4.23
_refine_diff_density_min -2.39
_refine_ls_abs_structure_details 'Flack (1983), 5277 Friedel-pairs'
_refine_ls_abs_structure_Flack 0.007(19)
_refine_ls_extinction_method None
_refine_ls_goodness_of_fit_ref 1.0573
_refine_ls_hydrogen_treatment constr
_refine_ls_matrix_type full
_refine_ls_number_parameters 183
_refine_ls_number_reflns 4474
_refine_ls_number_restraints 81
_refine_ls_R_factor_all 0.0990
_refine_ls_R_factor_gt 0.0862
_refine_ls_shift/su_max 0.000440
_refine_ls_structure_factor_coef F
_refine_ls_weighting_details
;
Method, part 1, Chebychev polynomial, (Watkin, 1994, Prince, 1982)
[weight] = 1.0/[A~0~*T~0~(x)+A~1~*T~1~(x) ... +A~n-1~]*T~n-1~(x)]
where A~i~ are the Chebychev coefficients listed below and x= Fcalc/Fmax
Method = Robust Weighting (Prince, 1982)
W = [weight] * [1-(deltaF/6*sigmaF)^2^]^2^
A~i~ are:
1.11 0.551 0.483
;
_refine_ls_weighting_scheme calc
_refine_ls_wR_factor_all 0.1129
_refine_ls_wR_factor_gt 0.0980
_refine_ls_wR_factor_ref 0.0954
_reflns_limit_h_max 15
_reflns_limit_h_min -15
_reflns_limit_k_max 28
_reflns_limit_k_min 0
_reflns_limit_l_max 26
_reflns_limit_l_min 0
_reflns_number_gt 4847
_reflns_number_total 5956
_reflns_threshold_expression I>2.0\s(I)
_oxford_diffrn_Wilson_B_factor 0.00
_oxford_diffrn_Wilson_scale 0.00
_oxford_refine_ls_r_factor_ref 0.0821
_oxford_refine_ls_scale 0.0865(3)
_oxford_reflns_number_all 5938
_oxford_reflns_threshold_expression_ref I>3.0\s(I)
_oxford_structure_analysis_title 'scale in C 2/m'
_cod_data_source_file B809964B.txt
_cod_data_source_block complex_2
_cod_depositor_comments
;
The following automatic conversions were performed:
'_symmetry_cell_setting' value 'Orthorhombic' changed to 'orthorhombic'
according to '/home/saulius/struct/CIF-dictionaries/cif_core.dic'
dictionary named 'cif_core.dic' version 2.4.1 from 2010-06-29.

Automatic conversion script
Id: cif_fix_enum 1527 2010-12-29 10:47:43Z saulius 
;
_cod_original_sg_symbol_H-M 'C 2 2 21 '
_cod_original_formula_sum 'C16 H48 Ag2 I5 O8 S8 Y1'
_cod_database_code 7004663

loop_
_symmetry_equiv_pos_as_xyz
x,y,z
x+1/2,y+1/2,z
x,-y,-z
x+1/2,-y+1/2,-z
-x,y,-z+1/2
-x+1/2,y+1/2,-z+1/2
-x,-y,z+1/2
-x+1/2,-y+1/2,z+1/2

loop_
_atom_site_label
_atom_site_type_symbol
_atom_site_fract_x
_atom_site_fract_y
_atom_site_fract_z
_atom_site_U_iso_or_equiv
_atom_site_occupancy
_atom_site_adp_type
_atom_site_refinement_flags_posn
_atom_site_refinement_flags_adp
_atom_site_refinement_flags_occupancy
_atom_site_disorder_assembly
_atom_site_disorder_group
_oxford_atom_site_special_shape
_atom_site_attached_hydrogens
C1 C -0.160(3) 0.3256(13) 0.4494(11) 0.0955 1.0000 Uani . U . . . . .
C2 C -0.212(3) 0.2107(14) 0.4128(12) 0.1007 1.0000 Uani . U . . . . .
C3 C -0.171(3) 0.1464(14) 0.2337(14) 0.1215 1.0000 Uani D U . . . . .
C4 C -0.207(4) 0.1896(19) 0.1133(16) 0.1376 1.0000 Uani . U . . . . .
C5 C -0.162(5) 0.3740(19) 0.0381(18) 0.1548 1.0000 Uani D U . . . . .
C6 C -0.100(4) 0.4808(12) 0.0855(16) 0.1662 1.0000 Uani D U . . . . .
C7 C 0.347(4) 0.372(2) 0.226(2) 0.1627 1.0000 Uani . U . . . . .
C8 C 0.268(4) 0.492(2) 0.198(2) 0.1604 1.0000 Uani . U . . . . .
S1 S -0.1026(4) 0.2683(2) 0.3985(2) 0.0594 1.0000 Uani . U . . . . .
S2 S -0.2013(6) 0.2165(3) 0.2000(3) 0.0851 1.0000 Uani D U . . . . .
S3 S -0.1473(7) 0.4079(5) 0.1198(3) 0.1031 1.0000 Uani D U . . . . .
S4 S 0.2387(6) 0.4097(4) 0.1913(2) 0.0899 1.0000 Uani . U . . . . .
O1 O -0.1271(10) 0.2883(6) 0.3297(5) 0.0518 1.0000 Uani . U . . . . .
O2 O -0.1069(11) 0.2577(6) 0.1942(6) 0.0607 1.0000 Uani . U . . . . .
O3 O -0.0369(12) 0.3797(7) 0.1461(6) 0.0667 1.0000 Uani . U . . . . .
O4 O 0.1440(11) 0.4032(6) 0.2389(6) 0.0605 1.0000 Uani . U . . . . .
Y1 Y 0.0000 0.33115(7) 0.2500 0.0292 1.0000 Uani S T . . . . .
Ag1 Ag 0.47795(14) 0.43715(6) 0.02205(7) 0.0599 1.0000 Uani . . . . . . .
I3 I 0.26099(15) 0.5000 0.0000 0.0774 1.0000 Uani S T . . . . .
I1 I 0.50757(15) 0.31713(6) 0.06817(7) 0.0776 1.0000 Uani . . . . . . .
I2 I 0.59030(17) 0.53370(7) 0.10487(7) 0.0888 1.0000 Uani . . . . . . .
H81 H 0.2085 0.5160 0.1742 0.1795 1.0000 Uiso R . . . . . .
H82 H 0.2684 0.5043 0.2462 0.1795 1.0000 Uiso R . . . . . .
H83 H 0.3441 0.5006 0.1785 0.1795 1.0000 Uiso R . . . . . .
H71 H 0.3289 0.3270 0.2224 0.1815 1.0000 Uiso R . . . . . .
H72 H 0.3477 0.3845 0.2744 0.1815 1.0000 Uiso R . . . . . .
H73 H 0.4234 0.3808 0.2067 0.1815 1.0000 Uiso R . . . . . .
H11 H -0.1104 0.3635 0.4496 0.1117 1.0000 Uiso R . . . . . .
H12 H -0.1655 0.3084 0.4954 0.1117 1.0000 Uiso R . . . . . .
H13 H -0.2378 0.3374 0.4335 0.1117 1.0000 Uiso R . . . . . .
H21 H -0.1944 0.1727 0.3859 0.1187 1.0000 Uiso R . . . . . .
H22 H -0.2146 0.1992 0.4609 0.1187 1.0000 Uiso R . . . . . .
H23 H -0.2868 0.2282 0.3990 0.1187 1.0000 Uiso R . . . . . .
H51 H -0.1925 0.3305 0.0409 0.1720 1.0000 Uiso R . . . . . .
H52 H -0.2132 0.3999 0.0096 0.1720 1.0000 Uiso R . . . . . .
H53 H -0.0842 0.3731 0.0183 0.1720 1.0000 Uiso R . . . . . .
H41 H -0.2282 0.2255 0.0842 0.1526 1.0000 Uiso R . . . . . .
H42 H -0.2660 0.1561 0.1095 0.1526 1.0000 Uiso R . . . . . .
H43 H -0.1317 0.1726 0.0992 0.1526 1.0000 Uiso R . . . . . .
H31 H -0.1622 0.1511 0.2828 0.1388 1.0000 Uiso R . . . . . .
H32 H -0.2325 0.1152 0.2243 0.1388 1.0000 Uiso R . . . . . .
H33 H -0.0982 0.1316 0.2139 0.1388 1.0000 Uiso R . . . . . .
H61 H -0.0847 0.5109 0.1223 0.1994 1.0000 Uiso R . . . . . .
H62 H -0.1606 0.4980 0.0559 0.1994 1.0000 Uiso R . . . . . .
H63 H -0.0289 0.4743 0.0592 0.1994 1.0000 Uiso R . . . . . .

loop_
_atom_site_aniso_label
_atom_site_aniso_U_11
_atom_site_aniso_U_22
_atom_site_aniso_U_33
_atom_site_aniso_U_23
_atom_site_aniso_U_13
_atom_site_aniso_U_12
C1 0.130(14) 0.103(12) 0.054(9) 0.005(9) 0.021(9) -0.050(12)
C2 0.139(13) 0.103(11) 0.060(8) 0.008(8) 0.017(9) -0.053(11)
C3 0.165(13) 0.122(12) 0.078(10) 0.003(9) 0.002(9) -0.050(11)
C4 0.179(14) 0.140(12) 0.094(11) -0.001(10) -0.021(10) -0.053(12)
C5 0.190(15) 0.155(13) 0.119(12) -0.005(11) -0.025(12) -0.052(13)
C6 0.199(16) 0.162(15) 0.137(13) -0.004(12) -0.021(13) -0.054(14)
C7 0.196(17) 0.162(16) 0.130(14) -0.009(13) -0.022(14) -0.063(15)
C8 0.194(19) 0.160(17) 0.127(16) -0.011(15) -0.022(16) -0.073(17)
S1 0.056(2) 0.073(3) 0.050(2) 0.011(2) 0.0064(18) -0.002(2)
S2 0.081(3) 0.100(4) 0.075(3) 0.009(3) -0.002(3) -0.023(3)
S3 0.092(4) 0.159(5) 0.058(3) 0.027(3) -0.008(3) 0.014(4)
S4 0.088(4) 0.138(5) 0.044(2) -0.018(3) 0.015(2) -0.067(4)
O1 0.054(6) 0.055(6) 0.046(5) 0.005(5) 0.019(5) -0.012(5)
O2 0.057(5) 0.067(6) 0.058(5) -0.006(5) 0.013(5) -0.004(5)
O3 0.068(6) 0.078(6) 0.054(5) 0.006(5) 0.003(5) 0.013(5)
O4 0.064(6) 0.062(6) 0.056(6) -0.010(5) 0.001(5) -0.019(5)
Y1 0.0315(8) 0.0310(7) 0.0252(6) 0.0000 0.0008(7) 0.0000
Ag1 0.0748(9) 0.0500(6) 0.0549(7) 0.0098(5) 0.0064(6) 0.0000(6)
I3 0.0460(9) 0.0857(13) 0.1004(15) 0.0300(11) 0.0000 0.0000
I1 0.0903(10) 0.0610(7) 0.0815(8) 0.0281(6) 0.0197(8) 0.0120(7)
I2 0.1346(15) 0.0698(8) 0.0621(7) 0.0135(7) -0.0488(9) -0.0314(9)

loop_
_atom_type_symbol
_atom_type_scat_dispersion_real
_atom_type_scat_dispersion_imag
_atom_type_scat_Cromer_Mann_a1
_atom_type_scat_Cromer_Mann_b1
_atom_type_scat_Cromer_Mann_a2
_atom_type_scat_Cromer_Mann_b2
_atom_type_scat_Cromer_Mann_a3
_atom_type_scat_Cromer_Mann_b3
_atom_type_scat_Cromer_Mann_a4
_atom_type_scat_Cromer_Mann_b4
_atom_type_scat_Cromer_Mann_c
_atom_type_scat_source
C 0.0033 0.0016 2.3100 20.8439 1.0200 10.2075 1.5886 0.5687 0.8650 51.6512 0.2156 'International Tables Vol C 4.2.6.8 and 6.1.1.4'
H 0.0000 0.0000 0.4930 10.5109 0.3229 26.1257 0.1402 3.1424 0.0408 57.7998 0.0030 'International Tables Vol C 4.2.6.8 and 6.1.1.4'
O 0.0106 0.0060 3.0485 13.2771 2.2868 5.7011 1.5463 0.3239 0.8670 32.9089 0.2508 'International Tables Vol C 4.2.6.8 and 6.1.1.4'
S 0.1246 0.1234 6.9053 1.4679 5.2034 22.2151 1.4379 0.2536 1.5863 56.1720 0.8669 'International Tables Vol C 4.2.6.8 and 6.1.1.4'
Y -2.7962 3.5667 17.7760 1.4029 10.2946 12.8006 5.7263 0.1256 3.2659 104.3540 1.9121 'International Tables Vol C 4.2.6.8 and 6.1.1.4'
Ag -0.8971 1.1015 19.2808 0.6446 16.6885 7.4726 4.8045 24.6605 1.0463 99.8156 5.1790 'International Tables Vol C 4.2.6.8 and 6.1.1.4'
I -0.4742 1.8119 20.1472 4.3470 18.9949 0.3814 7.5138 27.7660 2.2735 66.8776 4.0712 'International Tables Vol C 4.2.6.8 and 6.1.1.4'

loop_
_geom_angle_atom_site_label_1
_geom_angle_site_symmetry_1
_geom_angle_atom_site_label_2
_geom_angle_site_symmetry_2
_geom_angle_atom_site_label_3
_geom_angle_site_symmetry_3
_geom_angle
_geom_angle_publ_flag
S1 . C1 . H11 . 110.1 no
S1 . C1 . H12 . 108.1 no
H11 . C1 . H12 . 109.5 no
S1 . C1 . H13 . 110.1 no
H11 . C1 . H13 . 109.5 no
H12 . C1 . H13 . 109.5 no
S1 . C2 . H21 . 108.9 no
S1 . C2 . H22 . 110.3 no
H21 . C2 . H22 . 109.5 no
S1 . C2 . H23 . 109.2 no
H21 . C2 . H23 . 109.5 no
H22 . C2 . H23 . 109.5 no
S2 . C3 . H31 . 109.4 no
S2 . C3 . H32 . 111.5 no
H31 . C3 . H32 . 109.5 no
S2 . C3 . H33 . 107.4 no
H31 . C3 . H33 . 109.5 no
H32 . C3 . H33 . 109.5 no
S2 . C4 . H41 . 109.0 no
S2 . C4 . H42 . 108.8 no
H41 . C4 . H42 . 109.5 no
S2 . C4 . H43 . 110.6 no
H41 . C4 . H43 . 109.5 no
H42 . C4 . H43 . 109.5 no
S3 . C5 . H51 . 110.9 no
S3 . C5 . H52 . 110.9 no
H51 . C5 . H52 . 109.5 no
S3 . C5 . H53 . 106.5 no
H51 . C5 . H53 . 109.5 no
H52 . C5 . H53 . 109.5 no
S3 . C6 . H61 . 109.2 no
S3 . C6 . H62 . 109.1 no
H61 . C6 . H62 . 109.5 no
S3 . C6 . H63 . 110.1 no
H61 . C6 . H63 . 109.5 no
H62 . C6 . H63 . 109.5 no
S4 . C7 . H71 . 105.5 no
S4 . C7 . H72 . 107.0 no
H71 . C7 . H72 . 109.5 no
S4 . C7 . H73 . 115.7 no
H71 . C7 . H73 . 109.5 no
H72 . C7 . H73 . 109.5 no
S4 . C8 . H81 . 109.6 no
S4 . C8 . H82 . 109.9 no
H81 . C8 . H82 . 109.5 no
S4 . C8 . H83 . 109.0 no
H81 . C8 . H83 . 109.5 no
H82 . C8 . H83 . 109.5 no
C2 . S1 . C1 . 96.3(13) yes
C2 . S1 . O1 . 102.0(10) yes
C1 . S1 . O1 . 105.9(11) yes
C4 . S2 . C3 . 96.5(17) yes
C4 . S2 . O2 . 98.3(14) yes
C3 . S2 . O2 . 115.0(14) yes
C5 . S3 . C6 . 91.6(9) yes
C5 . S3 . O3 . 103.8(19) yes
C6 . S3 . O3 . 102.3(18) yes
C8 . S4 . C7 . 107(2) yes
C8 . S4 . O4 . 100.6(18) yes
C7 . S4 . O4 . 104.9(17) yes
S1 . O1 . Y1 . 128.4(7) yes
S2 . O2 . Y1 . 143.9(8) yes
S3 . O3 . Y1 . 129.3(8) yes
S4 . O4 . Y1 . 132.9(7) yes
O1 5_555 Y1 . O1 . 134.6(6) yes
O1 5_555 Y1 . O3 . 71.9(4) yes
O1 . Y1 . O3 . 130.4(4) yes
O1 5_555 Y1 . O3 5_555 130.4(4) yes
O1 . Y1 . O3 5_555 71.9(4) yes
O3 . Y1 . O3 5_555 128.2(7) yes
O1 5_555 Y1 . O2 . 75.6(4) yes
O1 . Y1 . O2 . 74.0(4) yes
O3 . Y1 . O2 . 76.6(5) yes
O3 5_555 Y1 . O2 . 145.8(4) yes
O1 5_555 Y1 . O2 5_555 74.0(4) yes
O1 . Y1 . O2 5_555 75.6(4) yes
O3 . Y1 . O2 5_555 145.8(4) yes
O3 5_555 Y1 . O2 5_555 76.6(5) yes
O2 . Y1 . O2 5_555 94.1(7) yes
O1 5_555 Y1 . O4 . 74.3(4) yes
O1 . Y1 . O4 . 141.9(4) yes
O3 . Y1 . O4 . 75.9(5) yes
O3 5_555 Y1 . O4 . 70.0(4) yes
O2 . Y1 . O4 . 144.2(4) yes
O1 5_555 Y1 . O4 5_555 141.9(4) yes
O1 . Y1 . O4 5_555 74.3(4) yes
O3 . Y1 . O4 5_555 70.0(4) yes
O3 5_555 Y1 . O4 5_555 75.9(5) yes
O2 . Y1 . O4 5_555 95.9(5) yes
O2 5_555 Y1 . O4 . 95.9(5) yes
O2 5_555 Y1 . O4 5_555 144.2(4) yes
O4 . Y1 . O4 5_555 95.9(7) yes
I2 3_565 Ag1 . Ag1 3_565 61.74(5) yes
I2 3_565 Ag1 . I3 . 99.36(5) yes
Ag1 3_565 Ag1 . I3 . 60.97(3) yes
I2 3_565 Ag1 . I1 . 115.71(6) yes
Ag1 3_565 Ag1 . I1 . 172.55(5) yes
I3 . Ag1 . I1 . 126.29(7) yes
I2 3_565 Ag1 . I2 . 98.10(8) yes
Ag1 3_565 Ag1 . I2 . 61.00(5) yes
I3 . Ag1 . I2 . 98.88(6) yes
I1 . Ag1 . I2 . 113.78(7) yes
Ag1 . I3 . Ag1 3_565 58.05(6) yes
Ag1 . I2 . Ag1 3_565 57.26(5) yes

loop_
_geom_bond_atom_site_label_1
_geom_bond_site_symmetry_1
_geom_bond_atom_site_label_2
_geom_bond_site_symmetry_2
_geom_bond_distance
_geom_bond_publ_flag
C1 . S1 . 1.74(3) yes
C1 . H11 . 1.000 no
C1 . H12 . 1.000 no
C1 . H13 . 1.000 no
C2 . S1 . 1.80(3) yes
C2 . H21 . 1.000 no
C2 . H22 . 1.000 no
C2 . H23 . 1.000 no
C3 . S2 . 1.69(3) yes
C3 . H31 . 1.000 no
C3 . H32 . 1.000 no
C3 . H33 . 1.000 no
C4 . S2 . 1.84(3) yes
C4 . H41 . 1.000 no
C4 . H42 . 1.000 no
C4 . H43 . 1.000 no
C5 . S3 . 1.81(4) yes
C5 . H51 . 1.000 no
C5 . H52 . 1.000 no
C5 . H53 . 1.000 no
C6 . S3 . 1.796(10) yes
C6 . H61 . 1.000 no
C6 . H62 . 1.000 no
C6 . H63 . 1.000 no
C7 . S4 . 1.66(5) yes
C7 . H71 . 1.000 no
C7 . H72 . 1.000 no
C7 . H73 . 1.000 no
C8 . S4 . 1.80(4) yes
C8 . H81 . 1.000 no
C8 . H82 . 1.000 no
C8 . H83 . 1.000 no
S1 . O1 . 1.481(12) yes
S2 . O2 . 1.425(14) yes
S3 . O3 . 1.529(15) yes
S4 . O4 . 1.478(13) yes
O1 . Y1 . 2.380(10) yes
O2 . Y1 . 2.308(13) yes
O3 . Y1 . 2.379(13) yes
O4 . Y1 . 2.304(12) yes
Ag1 . I2 3_565 2.9481(18) yes
Ag1 . Ag1 3_565 2.835(3) yes
Ag1 . I3 . 2.922(2) yes
Ag1 . I1 . 2.7555(17) yes
Ag1 . I2 . 2.969(2) yes
